data_1515678
loop_
_publ_author_name
'P\'erez-Gal\'an, Patricia'
'Herrero-G\'omez, Elena'
'Hog, Daniel T.'
'Martin, Nolwenn J. A.'
'Maseras, Feliu'
'Echavarren, Antonio M.'

_publ_section_title
;
 Mechanism of the gold-catalyzed cyclopropanation of alkenes with
 1,6-enynes
;
_journal_issue 1
_journal_name_full 'Chemical Science'
_journal_page_first 141
_journal_paper_doi 10.1039/c0sc00335b
_journal_volume 2
_journal_year 2011
_chemical_absolute_configuration ad
_chemical_formula_sum 'C28 H29 N O2 S'
_chemical_formula_weight 443.58
_chemical_name_systematic
;
?
;
_space_group_IT_number 4
_symmetry_cell_setting monoclinic
_symmetry_space_group_name_Hall 'P 2yb'
_symmetry_space_group_name_H-M 'P 1 21 1'
_atom_sites_solution_hydrogens geom
_atom_sites_solution_primary direct
_atom_sites_solution_secondary difmap
_audit_creation_method SHELXL-97
_cell_angle_alpha 90.00
_cell_angle_beta 100.903(3)
_cell_angle_gamma 90.00
_cell_formula_units_Z 2
_cell_length_a 8.9620(7)
_cell_length_b 10.4716(7)
_cell_length_c 12.3795(10)
_cell_measurement_reflns_used 5107
_cell_measurement_temperature 100(2)
_cell_measurement_theta_max 36.14
_cell_measurement_theta_min 2.32
_cell_volume 1140.80(15)
_computing_cell_refinement 'Bruker APEX2 v2009.1-0'
_computing_data_collection 'Bruker APEX2 v2009.1-0'
_computing_data_reduction 'Bruker SAINT V7.60A'
_computing_molecular_graphics 'Bruker SHELXTL'
_computing_publication_material 'Bruker SHELXTL'
_computing_structure_refinement 'SHELXS-97 (Sheldrick, 2008)'
_computing_structure_solution 'SHELXS-97 (Sheldrick, 2008)'
_diffrn_ambient_temperature 100(2)
_diffrn_detector_area_resol_mean 512
_diffrn_detector_type '4K CCD area detector APEX II'
_diffrn_measured_fraction_theta_full 0.952
_diffrn_measured_fraction_theta_max 0.879
_diffrn_measurement_device_type 'Kappa 4-axis goniometer bruker-nonius'
_diffrn_measurement_method
;
Fullsphere data collection, phi and omega scans
;
_diffrn_measurement_specimen_support 'magnetic support whith 10 micron nylon fiber cryoloop'
_diffrn_radiation_monochromator 'Multilayer Montel 200 mirrors'
_diffrn_radiation_type MoK\a
_diffrn_radiation_wavelength 0.71073
_diffrn_reflns_av_R_equivalents 0.0306
_diffrn_reflns_av_sigmaI/netI 0.0416
_diffrn_reflns_limit_h_max 14
_diffrn_reflns_limit_h_min -12
_diffrn_reflns_limit_k_max 7
_diffrn_reflns_limit_k_min -17
_diffrn_reflns_limit_l_max 19
_diffrn_reflns_limit_l_min -20
_diffrn_reflns_number 13699
_diffrn_reflns_theta_full 27.50
_diffrn_reflns_theta_max 36.43
_diffrn_reflns_theta_min 1.68
_diffrn_source 'rotating anode X-ray tube'
_diffrn_source_current 70
_diffrn_source_power 50
_diffrn_source_size '3 mm x 0.3 mm fine focus'
_diffrn_source_type 'Bruker-Nonius FR 591'
_exptl_absorpt_coefficient_mu 0.168
_exptl_absorpt_correction_T_max 1.0
_exptl_absorpt_correction_T_min 0.94
_exptl_absorpt_correction_type empirical
_exptl_absorpt_process_details
;
SADABS Version 2008/1 Bruker-Nonius
Blessing, Acta Cryst. (1995) A51 33-38
;
_exptl_crystal_colour colourless
_exptl_crystal_density_diffrn 1.291
_exptl_crystal_density_method 'not measured'
_exptl_crystal_description Block
_exptl_crystal_F_000 472
_exptl_crystal_size_max 0.50
_exptl_crystal_size_mid 0.15
_exptl_crystal_size_min 0.10
_refine_diff_density_max 0.733
_refine_diff_density_min -0.401
_refine_diff_density_rms 0.068
_refine_ls_abs_structure_details 'Flack H D (1983), Acta Cryst. A39, 876-881'
_refine_ls_abs_structure_Flack 0.04(5)
_refine_ls_extinction_method none
_refine_ls_goodness_of_fit_ref 1.039
_refine_ls_hydrogen_treatment noref
_refine_ls_matrix_type full
_refine_ls_number_parameters 291
_refine_ls_number_reflns 6325
_refine_ls_number_restraints 1
_refine_ls_restrained_S_all 1.039
_refine_ls_R_factor_all 0.0493
_refine_ls_R_factor_gt 0.0432
_refine_ls_shift/su_max 0.001
_refine_ls_shift/su_mean 0.000
_refine_ls_structure_factor_coef Fsqd
_refine_ls_weighting_details 'calc w=1/[\s^2^(Fo^2^)+(0.0855P)^2^+0.0000P] where P=(Fo^2^+2Fc^2^)/3'
_refine_ls_weighting_scheme calc
_refine_ls_wR_factor_gt 0.1153
_refine_ls_wR_factor_ref 0.1227
_reflns_number_gt 5682
_reflns_number_total 6325
_reflns_threshold_expression >2sigma(I)
_cod_data_source_file c0sc00335b.txt
_cod_data_source_block nm087_0m
_cod_depositor_comments
;
The following automatic conversions were performed:
'_diffrn_measurement_specimen_suppport' tag replaced with
'_diffrn_measurement_specimen_support'.

Automatic conversion script
Id: cif_correct_tags 1440 2010-10-19 06:21:57Z saulius 

The following automatic conversions were performed:

'_symmetry_cell_setting' value 'Monoclinic' changed to 'monoclinic'
according to
/usr/data/users/saulius/automatic-downloads/retrospective/RSC/lib/dictionaries/cif_core.dic
dictionary named 'cif_core.dic' version 2.4.2 from 2011-04-26.

Automatic conversion script
Id: cif_fix_values 2281 2013-09-26 08:29:07Z andrius 
;
_cod_original_sg_symbol_H-M P2(1)
_cod_database_code 1515678

loop_
_symmetry_equiv_pos_as_xyz
'x, y, z'
'-x, y+1/2, -z'

loop_
_atom_site_label
_atom_site_type_symbol
_atom_site_fract_x
_atom_site_fract_y
_atom_site_fract_z
_atom_site_U_iso_or_equiv
_atom_site_adp_type
_atom_site_occupancy
_atom_site_symmetry_multiplicity
_atom_site_calc_flag
_atom_site_refinement_flags
C1 C 0.46930(19) 0.5719(2) 0.56317(15) 0.0262(3) Uani 1 1 d .
H1A H 0.4920 0.5976 0.6407 0.039 Uiso 1 1 calc R
H1B H 0.4254 0.4858 0.5571 0.039 Uiso 1 1 calc R
H1C H 0.3966 0.6320 0.5215 0.039 Uiso 1 1 calc R
C2 C 0.61342(16) 0.57215(18) 0.51752(12) 0.0188(3) Uani 1 1 d .
C3 C 0.6782(2) 0.45853(16) 0.48907(15) 0.0200(3) Uani 1 1 d .
H3 H 0.6294 0.3797 0.4980 0.024 Uiso 1 1 calc R
C4 C 0.8120(2) 0.45818(14) 0.44820(13) 0.0185(3) Uani 1 1 d .
H4 H 0.8548 0.3801 0.4295 0.022 Uiso 1 1 calc R
C5 C 0.88273(15) 0.57419(15) 0.43493(10) 0.0141(2) Uani 1 1 d .
C6 C 0.8211(2) 0.68958(15) 0.46254(13) 0.0171(3) Uani 1 1 d .
H6 H 0.8700 0.7682 0.4534 0.021 Uiso 1 1 calc R
C7 C 0.6874(2) 0.68753(15) 0.50342(14) 0.0183(3) Uani 1 1 d .
H7 H 0.6450 0.7657 0.5223 0.022 Uiso 1 1 calc R
C8 C 0.95770(18) 0.70905(14) 0.19865(12) 0.0159(3) Uani 1 1 d .
H8A H 1.0390 0.7742 0.2140 0.019 Uiso 1 1 calc R
H8B H 0.8662 0.7411 0.2240 0.019 Uiso 1 1 calc R
C9 C 0.92206(17) 0.67425(14) 0.07693(12) 0.0143(3) Uani 1 1 d .
C10 C 0.90983(18) 0.53028(14) 0.07024(12) 0.0152(3) Uani 1 1 d .
H10 H 0.8334 0.4901 0.0106 0.018 Uiso 1 1 calc R
C11 C 0.9290(2) 0.47923(14) 0.18675(12) 0.0170(3) Uani 1 1 d .
H11A H 0.8296 0.4619 0.2075 0.020 Uiso 1 1 calc R
H11B H 0.9911 0.4004 0.1962 0.020 Uiso 1 1 calc R
C12 C 1.04813(17) 0.59459(13) 0.04165(11) 0.0148(3) Uani 1 1 d .
H12 H 1.1419 0.5862 0.0996 0.018 Uiso 1 1 calc R
C13 C 1.07809(18) 0.60287(14) -0.07250(12) 0.0154(3) Uani 1 1 d .
C14 C 1.20813(19) 0.66827(16) -0.08866(14) 0.0201(3) Uani 1 1 d .
H14 H 1.2729 0.7065 -0.0276 0.024 Uiso 1 1 calc R
C15 C 1.2442(2) 0.67810(19) -0.19335(16) 0.0247(3) Uani 1 1 d .
H15 H 1.3329 0.7228 -0.2032 0.030 Uiso 1 1 calc R
C16 C 1.1496(2) 0.6221(2) -0.28351(15) 0.0265(4) Uani 1 1 d .
H16 H 1.1737 0.6285 -0.3548 0.032 Uiso 1 1 calc R
C17 C 1.0212(2) 0.55758(19) -0.26851(14) 0.0253(4) Uani 1 1 d .
H17 H 0.9564 0.5197 -0.3298 0.030 Uiso 1 1 calc R
C18 C 0.9857(2) 0.54742(16) -0.16372(13) 0.0208(3) Uani 1 1 d .
H18 H 0.8972 0.5020 -0.1545 0.025 Uiso 1 1 calc R
C19 C 0.83648(18) 0.76767(14) -0.00301(12) 0.0156(3) Uani 1 1 d .
H19 H 0.9032 0.8348 -0.0263 0.019 Uiso 1 1 calc R
C20 C 0.70501(18) 0.73218(15) -0.09241(12) 0.0177(3) Uani 1 1 d .
H20 H 0.6691 0.6420 -0.0898 0.021 Uiso 1 1 calc R
C21 C 0.67622(18) 0.81651(15) 0.00128(13) 0.0172(3) Uani 1 1 d .
H21 H 0.6612 0.9084 -0.0201 0.021 Uiso 1 1 calc R
C22 C 0.6935(2) 0.78680(18) -0.20633(14) 0.0227(3) Uani 1 1 d .
H22A H 0.5869 0.7868 -0.2440 0.034 Uiso 1 1 calc R
H22B H 0.7536 0.7346 -0.2480 0.034 Uiso 1 1 calc R
H22C H 0.7324 0.8745 -0.2011 0.034 Uiso 1 1 calc R
C23 C 0.58525(18) 0.77623(16) 0.08359(13) 0.0188(3) Uani 1 1 d .
C24 C 0.5700(2) 0.64850(17) 0.11462(15) 0.0225(3) Uani 1 1 d .
H24 H 0.6178 0.5828 0.0805 0.027 Uiso 1 1 calc R
C25 C 0.4860(2) 0.6166(2) 0.19468(16) 0.0288(4) Uani 1 1 d .
H25 H 0.4796 0.5301 0.2166 0.035 Uiso 1 1 calc R
C26 C 0.4108(2) 0.7123(3) 0.24284(17) 0.0340(5) Uani 1 1 d .
H26 H 0.3526 0.6910 0.2969 0.041 Uiso 1 1 calc R
C27 C 0.4221(2) 0.8375(2) 0.21109(17) 0.0327(4) Uani 1 1 d .
H27 H 0.3694 0.9023 0.2424 0.039 Uiso 1 1 calc R
C28 C 0.5101(2) 0.8703(2) 0.13331(16) 0.0259(4) Uani 1 1 d .
H28 H 0.5191 0.9574 0.1140 0.031 Uiso 1 1 calc R
N1 N 1.00852(15) 0.58612(12) 0.25095(10) 0.0153(2) Uani 1 1 d .
O1 O 1.13371(14) 0.69088(12) 0.42094(10) 0.0185(2) Uani 1 1 d .
O2 O 1.12578(15) 0.45368(11) 0.40791(10) 0.0201(2) Uani 1 1 d .
S1 S 1.05315(4) 0.57558(3) 0.38389(3) 0.01422(8) Uani 1 1 d .

loop_
_atom_site_aniso_label
_atom_site_aniso_U_11
_atom_site_aniso_U_22
_atom_site_aniso_U_33
_atom_site_aniso_U_23
_atom_site_aniso_U_13
_atom_site_aniso_U_12
C1 0.0200(7) 0.0288(7) 0.0306(8) 0.0009(8) 0.0073(6) -0.0010(7)
C2 0.0183(6) 0.0212(6) 0.0167(6) 0.0004(6) 0.0032(5) -0.0001(6)
C3 0.0220(8) 0.0176(6) 0.0212(7) 0.0005(5) 0.0065(6) -0.0025(5)
C4 0.0243(8) 0.0133(6) 0.0184(7) -0.0013(5) 0.0051(6) -0.0013(5)
C5 0.0179(5) 0.0140(5) 0.0111(5) 0.0003(5) 0.0042(4) 0.0006(5)
C6 0.0220(7) 0.0146(6) 0.0156(6) -0.0010(4) 0.0059(5) -0.0005(5)
C7 0.0214(7) 0.0177(6) 0.0167(6) -0.0006(5) 0.0055(6) 0.0008(5)
C8 0.0219(7) 0.0133(5) 0.0131(6) 0.0004(4) 0.0047(5) 0.0015(5)
C9 0.0177(6) 0.0132(5) 0.0125(6) -0.0003(4) 0.0045(5) 0.0004(4)
C10 0.0196(7) 0.0142(5) 0.0125(6) -0.0002(4) 0.0045(5) -0.0009(5)
C11 0.0228(7) 0.0143(6) 0.0143(6) -0.0009(4) 0.0046(5) -0.0019(5)
C12 0.0172(6) 0.0156(6) 0.0120(5) 0.0002(4) 0.0040(5) 0.0007(4)
C13 0.0186(6) 0.0160(6) 0.0125(6) 0.0011(4) 0.0056(5) 0.0042(4)
C14 0.0193(7) 0.0231(7) 0.0186(7) 0.0024(5) 0.0057(6) 0.0015(5)
C15 0.0233(8) 0.0294(8) 0.0242(8) 0.0062(6) 0.0116(6) 0.0033(6)
C16 0.0318(9) 0.0340(9) 0.0171(7) 0.0050(6) 0.0131(7) 0.0085(7)
C17 0.0319(8) 0.0307(9) 0.0139(6) -0.0011(6) 0.0058(6) 0.0014(7)
C18 0.0236(7) 0.0252(7) 0.0143(6) -0.0028(5) 0.0052(6) -0.0013(5)
C19 0.0184(6) 0.0144(5) 0.0145(6) 0.0014(4) 0.0043(5) -0.0010(5)
C20 0.0205(7) 0.0188(6) 0.0139(6) 0.0007(5) 0.0035(5) -0.0011(5)
C21 0.0184(7) 0.0170(6) 0.0168(6) 0.0007(5) 0.0051(5) 0.0015(5)
C22 0.0250(8) 0.0280(8) 0.0149(6) 0.0040(5) 0.0031(6) 0.0024(6)
C23 0.0167(7) 0.0230(6) 0.0163(6) -0.0013(5) 0.0024(5) -0.0007(5)
C24 0.0208(7) 0.0248(7) 0.0223(7) 0.0021(6) 0.0046(6) -0.0016(6)
C25 0.0218(8) 0.0392(10) 0.0252(8) 0.0068(7) 0.0041(7) -0.0073(7)
C26 0.0218(8) 0.0614(14) 0.0204(8) -0.0030(8) 0.0080(7) -0.0081(9)
C27 0.0232(9) 0.0501(12) 0.0264(9) -0.0126(8) 0.0086(7) 0.0001(8)
C28 0.0224(8) 0.0312(9) 0.0249(8) -0.0067(6) 0.0063(7) 0.0007(6)
N1 0.0235(5) 0.0127(5) 0.0103(4) 0.0002(4) 0.0044(4) -0.0007(4)
O1 0.0208(5) 0.0198(5) 0.0152(5) -0.0028(4) 0.0041(4) -0.0036(4)
O2 0.0248(6) 0.0191(5) 0.0172(5) 0.0040(4) 0.0063(5) 0.0067(4)
S1 0.01817(15) 0.01430(13) 0.01060(13) 0.00058(11) 0.00378(11) 0.00073(12)

loop_
_atom_type_symbol
_atom_type_description
_atom_type_scat_dispersion_real
_atom_type_scat_dispersion_imag
_atom_type_scat_source
C C 0.0033 0.0016 'International Tables Vol C Tables 4.2.6.8 and 6.1.1.4'
H H 0.0000 0.0000 'International Tables Vol C Tables 4.2.6.8 and 6.1.1.4'
N N 0.0061 0.0033 'International Tables Vol C Tables 4.2.6.8 and 6.1.1.4'
O O 0.0106 0.0060 'International Tables Vol C Tables 4.2.6.8 and 6.1.1.4'
S S 0.1246 0.1234 'International Tables Vol C Tables 4.2.6.8 and 6.1.1.4'

loop_
_geom_angle_atom_site_label_1
_geom_angle_atom_site_label_2
_geom_angle_atom_site_label_3
_geom_angle
C3 C2 C7 118.18(15)
C3 C2 C1 121.32(17)
C7 C2 C1 120.49(16)
C4 C3 C2 121.54(15)
C3 C4 C5 118.98(15)
C4 C5 C6 120.98(14)
C4 C5 S1 119.63(13)
C6 C5 S1 119.39(13)
C7 C6 C5 119.01(15)
C6 C7 C2 121.31(15)
N1 C8 C9 102.42(12)
C19 C9 C10 126.35(12)
C19 C9 C8 118.89(13)
C10 C9 C8 106.97(12)
C19 C9 C12 118.73(13)
C10 C9 C12 59.45(10)
C8 C9 C12 112.57(12)
C12 C10 C9 60.94(10)
C12 C10 C11 115.42(12)
C9 C10 C11 107.76(12)
N1 C11 C10 101.61(12)
C13 C12 C10 123.46(12)
C13 C12 C9 120.89(11)
C10 C12 C9 59.61(10)
C18 C13 C14 118.13(15)
C18 C13 C12 123.91(15)
C14 C13 C12 117.95(13)
C15 C14 C13 120.92(15)
C16 C15 C14 119.91(18)
C17 C16 C15 119.64(17)
C16 C17 C18 120.37(15)
C13 C18 C17 121.03(16)
C9 C19 C20 123.92(13)
C9 C19 C21 124.13(14)
C20 C19 C21 59.96(10)
C19 C20 C22 120.05(14)
C19 C20 C21 61.08(10)
C22 C20 C21 120.17(14)
C23 C21 C20 123.71(14)
C23 C21 C19 124.69(13)
C20 C21 C19 58.97(10)
C28 C23 C24 118.04(18)
C28 C23 C21 118.36(16)
C24 C23 C21 123.60(16)
C25 C24 C23 121.04(19)
C24 C25 C26 119.9(2)
C27 C26 C25 119.5(2)
C26 C27 C28 120.7(2)
C27 C28 C23 120.7(2)
C8 N1 C11 110.38(11)
C8 N1 S1 120.10(10)
C11 N1 S1 119.73(10)
O1 S1 O2 119.96(7)
O1 S1 N1 106.22(7)
O2 S1 N1 106.58(7)
O1 S1 C5 108.07(8)
O2 S1 C5 107.94(8)
N1 S1 C5 107.49(7)

loop_
_geom_bond_atom_site_label_1
_geom_bond_atom_site_label_2
_geom_bond_distance
C1 C2 1.505(2)
C2 C3 1.398(2)
C2 C7 1.405(2)
C3 C4 1.387(3)
C4 C5 1.394(2)
C5 C6 1.398(2)
C5 S1 1.7599(15)
C6 C7 1.386(3)
C8 N1 1.4738(19)
C8 C9 1.524(2)
C9 C19 1.496(2)
C9 C10 1.513(2)
C9 C12 1.533(2)
C10 C12 1.510(2)
C10 C11 1.517(2)
C11 N1 1.4757(19)
C12 C13 1.490(2)
C13 C18 1.394(2)
C13 C14 1.398(2)
C14 C15 1.397(3)
C15 C16 1.396(3)
C16 C17 1.377(3)
C17 C18 1.397(2)
C19 C20 1.5027(19)
C19 C21 1.535(2)
C20 C22 1.507(2)
C20 C21 1.518(2)
C21 C23 1.482(3)
C23 C28 1.400(3)
C23 C24 1.405(2)
C24 C25 1.394(3)
C25 C26 1.402(3)
C26 C27 1.378(4)
C27 C28 1.398(3)
N1 S1 1.6222(12)
O1 S1 1.4368(12)
O2 S1 1.4381(12)

loop_
_geom_torsion_atom_site_label_1
_geom_torsion_atom_site_label_2
_geom_torsion_atom_site_label_3
_geom_torsion_atom_site_label_4
_geom_torsion
C7 C2 C3 C4 0.1(2)
C1 C2 C3 C4 -179.22(14)
C2 C3 C4 C5 -0.3(2)
C3 C4 C5 C6 0.2(2)
C3 C4 C5 S1 179.65(11)
C4 C5 C6 C7 -0.1(2)
S1 C5 C6 C7 -179.53(11)
C5 C6 C7 C2 0.0(2)
C3 C2 C7 C6 0.0(2)
C1 C2 C7 C6 179.34(14)
N1 C8 C9 C19 167.60(14)
N1 C8 C9 C10 16.42(16)
N1 C8 C9 C12 -46.93(16)
C19 C9 C10 C12 104.99(18)
C8 C9 C10 C12 -106.61(13)
C19 C9 C10 C11 -145.27(16)
C8 C9 C10 C11 3.13(18)
C12 C9 C10 C11 109.74(13)
C12 C10 C11 N1 44.38(17)
C9 C10 C11 N1 -21.26(17)
C9 C10 C12 C13 -109.01(15)
C11 C10 C12 C13 153.97(13)
C11 C10 C12 C9 -97.02(14)
C19 C9 C12 C13 -4.3(2)
C10 C9 C12 C13 113.20(15)
C8 C9 C12 C13 -149.81(13)
C19 C9 C12 C10 -117.48(14)
C8 C9 C12 C10 96.99(14)
C10 C12 C13 C18 -3.0(2)
C9 C12 C13 C18 -74.87(19)
C10 C12 C13 C14 178.16(13)
C9 C12 C13 C14 106.30(17)
C18 C13 C14 C15 0.2(2)
C12 C13 C14 C15 179.09(14)
C13 C14 C15 C16 0.0(3)
C14 C15 C16 C17 0.0(3)
C15 C16 C17 C18 -0.3(3)
C14 C13 C18 C17 -0.4(2)
C12 C13 C18 C17 -179.27(15)
C16 C17 C18 C13 0.5(3)
C10 C9 C19 C20 10.9(3)
C8 C9 C19 C20 -134.16(17)
C12 C9 C19 C20 82.5(2)
C10 C9 C19 C21 85.1(2)
C8 C9 C19 C21 -60.0(2)
C12 C9 C19 C21 156.64(13)
C9 C19 C20 C22 -136.81(17)
C21 C19 C20 C22 110.10(17)
C9 C19 C20 C21 113.09(18)
C19 C20 C21 C23 -113.39(16)
C22 C20 C21 C23 136.69(16)
C22 C20 C21 C19 -109.92(17)
C9 C19 C21 C23 -1.0(2)
C20 C19 C21 C23 111.79(17)
C9 C19 C21 C20 -112.75(16)
C20 C21 C23 C28 -152.12(14)
C19 C21 C23 C28 134.85(16)
C20 C21 C23 C24 27.8(2)
C19 C21 C23 C24 -45.2(2)
C28 C23 C24 C25 -1.7(2)
C21 C23 C24 C25 178.35(14)
C23 C24 C25 C26 2.2(2)
C24 C25 C26 C27 -0.6(3)
C25 C26 C27 C28 -1.4(3)
C26 C27 C28 C23 1.9(3)
C24 C23 C28 C27 -0.3(2)
C21 C23 C28 C27 179.65(15)
C9 C8 N1 C11 -31.78(17)
C9 C8 N1 S1 -177.58(11)
C10 C11 N1 C8 33.52(17)
C10 C11 N1 S1 179.46(11)
C8 N1 S1 O1 -39.72(14)
C11 N1 S1 O1 177.64(12)
C8 N1 S1 O2 -168.72(12)
C11 N1 S1 O2 48.65(14)
C8 N1 S1 C5 75.76(13)
C11 N1 S1 C5 -66.87(14)
C4 C5 S1 O1 -155.75(11)
C6 C5 S1 O1 23.66(12)
C4 C5 S1 O2 -24.62(13)
C6 C5 S1 O2 154.79(11)
C4 C5 S1 N1 89.99(12)
C6 C5 S1 N1 -90.59(12)
